data_7022635
loop_
_publ_author_name
'Yao, Ru-Xin'
'Qin, Ying-Lian'
'Ji, Fang'
'Zhao, Yan-Fei'
'Zhang, Xian-Ming'

_publ_section_title
;
 Triangle, square and delta-chain based cobalt tetrazolate magnets.
;
_journal_issue 18
_journal_name_full 'Dalton transactions (Cambridge, England : 2003)'
_journal_page_first 6611
_journal_page_last 6618
_journal_paper_doi 10.1039/c3dt32539c
_journal_volume 42
_journal_year 2013
_chemical_formula_sum 'C H2 Co N4 O'
_chemical_formula_weight 144.99
_chemical_name_systematic
;
?
;
_space_group_IT_number 137
_symmetry_cell_setting tetragonal
_symmetry_space_group_name_Hall '-P 4ac 2a'
_symmetry_space_group_name_H-M 'P 42/n m c :2'
_atom_sites_solution_hydrogens geom
_atom_sites_solution_primary direct
_atom_sites_solution_secondary difmap
_audit_creation_method SHELXL-97
_cell_angle_alpha 90.00
_cell_angle_beta 90.00
_cell_angle_gamma 90.00
_cell_formula_units_Z 8
_cell_length_a 9.6822(3)
_cell_length_b 9.6822(3)
_cell_length_c 7.4882(6)
_cell_measurement_reflns_used 1251
_cell_measurement_temperature 298(2)
_cell_measurement_theta_max 27.93
_cell_measurement_theta_min 2.98
_cell_volume 701.98(6)
_computing_cell_refinement 'SMART (Bruker, 2001)'
_computing_data_collection 'SMART (Bruker, 2001)'
_computing_data_reduction 'SAINT (Bruker, 2001)'
_computing_molecular_graphics 'SAINT (Bruker, 2001)'
_computing_publication_material 'SHELXL-97 (Sheldrick, 1997)'
_computing_structure_refinement 'SHELXL-97 (Sheldrick, 1997)'
_computing_structure_solution 'SHELXS-97 (Sheldrick, 1990)'
_diffrn_ambient_temperature 298(2)
_diffrn_measured_fraction_theta_full 1.000
_diffrn_measured_fraction_theta_max 1.000
_diffrn_measurement_device_type 'Bruker APEX area-detector diffractometer'
_diffrn_measurement_method '\f and \w scan'
_diffrn_radiation_monochromator graphite
_diffrn_radiation_source 'fine-focus sealed tube'
_diffrn_radiation_type MoK\a
_diffrn_radiation_wavelength 0.71073
_diffrn_reflns_av_R_equivalents 0.0253
_diffrn_reflns_av_sigmaI/netI 0.0130
_diffrn_reflns_limit_h_max 12
_diffrn_reflns_limit_h_min -12
_diffrn_reflns_limit_k_max 11
_diffrn_reflns_limit_k_min -12
_diffrn_reflns_limit_l_max 5
_diffrn_reflns_limit_l_min -9
_diffrn_reflns_number 3893
_diffrn_reflns_theta_full 26.97
_diffrn_reflns_theta_max 26.97
_diffrn_reflns_theta_min 2.98
_exptl_absorpt_coefficient_mu 4.710
_exptl_absorpt_correction_T_max 0.7044
_exptl_absorpt_correction_T_min 0.3977
_exptl_absorpt_correction_type empirical
_exptl_absorpt_process_details 'SADBAS, Sheldrick 1997'
_exptl_crystal_colour red
_exptl_crystal_density_diffrn 2.725
_exptl_crystal_density_method 'not measured'
_exptl_crystal_description polyhedron
_exptl_crystal_F_000 560
_exptl_crystal_size_max 0.24
_exptl_crystal_size_mid 0.12
_exptl_crystal_size_min 0.08
_refine_diff_density_max 0.957
_refine_diff_density_min -0.421
_refine_diff_density_rms 0.140
_refine_ls_extinction_method none
_refine_ls_goodness_of_fit_ref 1.144
_refine_ls_hydrogen_treatment constr
_refine_ls_matrix_type full
_refine_ls_number_parameters 36
_refine_ls_number_reflns 435
_refine_ls_number_restraints 0
_refine_ls_restrained_S_all 1.144
_refine_ls_R_factor_all 0.0415
_refine_ls_R_factor_gt 0.0359
_refine_ls_shift/su_max 0.000
_refine_ls_shift/su_mean 0.000
_refine_ls_structure_factor_coef Fsqd
_refine_ls_weighting_details 'calc w=1/[\s^2^(Fo^2^)+(0.0662P)^2^+1.2072P] where P=(Fo^2^+2Fc^2^)/3'
_refine_ls_weighting_scheme calc
_refine_ls_wR_factor_gt 0.1091
_refine_ls_wR_factor_ref 0.1134
_reflns_number_gt 363
_reflns_number_total 435
_reflns_threshold_expression >2sigma(I)
_cod_data_source_file c3dt32539c.txt
_cod_data_source_block 3
_cod_original_sg_symbol_H-M P4(2)/nmc
_cod_database_code 7022635

loop_
_symmetry_equiv_pos_as_xyz
'x, y, z'
'-x+1/2, -y+1/2, z'
'-y+1/2, x, z+1/2'
'y, -x+1/2, z+1/2'
'-x, y+1/2, -z'
'x+1/2, -y, -z'
'y+1/2, x+1/2, -z+1/2'
'-y, -x, -z+1/2'
'-x, -y, -z'
'x-1/2, y-1/2, -z'
'y-1/2, -x, -z-1/2'
'-y, x-1/2, -z-1/2'
'x, -y-1/2, z'
'-x-1/2, y, z'
'-y-1/2, -x-1/2, z-1/2'
'y, x, z-1/2'

loop_
_atom_site_label
_atom_site_type_symbol
_atom_site_fract_x
_atom_site_fract_y
_atom_site_fract_z
_atom_site_U_iso_or_equiv
_atom_site_adp_type
_atom_site_occupancy
_atom_site_symmetry_multiplicity
_atom_site_calc_flag
_atom_site_refinement_flags
Co1 Co 0.43223(5) 0.56777(5) 0.2500 0.0152(3) Uani 1 2 d S
O1 O 0.2500 0.5760(3) 0.1298(4) 0.0136(7) Uani 1 2 d S
N1 N 0.4859(3) 0.3178(3) -0.0228(4) 0.0183(6) Uani 1 1 d .
N2 N 0.4617(3) 0.3631(3) 0.1432(4) 0.0215(7) Uani 1 1 d .
C1 C 0.4484(6) 0.2500 0.2416(7) 0.0231(12) Uani 1 2 d S
H1A H 0.4318 0.2500 0.3640 0.028 Uiso 1 2 calc SR

loop_
_atom_site_aniso_label
_atom_site_aniso_U_11
_atom_site_aniso_U_22
_atom_site_aniso_U_33
_atom_site_aniso_U_23
_atom_site_aniso_U_13
_atom_site_aniso_U_12
Co1 0.0138(4) 0.0138(4) 0.0180(5) 0.00021(16) 0.00021(16) 0.0003(2)
O1 0.0051(14) 0.0246(17) 0.0112(14) 0.0016(12) 0.000 0.000
N1 0.0196(14) 0.0156(14) 0.0196(15) -0.0015(11) -0.0003(12) -0.0001(11)
N2 0.0250(15) 0.0175(14) 0.0219(15) -0.0013(12) 0.0017(13) 0.0003(12)
C1 0.035(3) 0.022(3) 0.013(2) 0.000 0.0033(19) 0.000

loop_
_atom_type_symbol
_atom_type_description
_atom_type_scat_dispersion_real
_atom_type_scat_dispersion_imag
_atom_type_scat_source
C C 0.0033 0.0016 'International Tables Vol C Tables 4.2.6.8 and 6.1.1.4'
H H 0.0000 0.0000 'International Tables Vol C Tables 4.2.6.8 and 6.1.1.4'
N N 0.0061 0.0033 'International Tables Vol C Tables 4.2.6.8 and 6.1.1.4'
O O 0.0106 0.0060 'International Tables Vol C Tables 4.2.6.8 and 6.1.1.4'
Co Co 0.3494 0.9721 'International Tables Vol C Tables 4.2.6.8 and 6.1.1.4'

loop_
_geom_angle_atom_site_label_1
_geom_angle_atom_site_label_2
_geom_angle_atom_site_label_3
_geom_angle
_geom_angle_site_symmetry_1
_geom_angle_site_symmetry_3
O1 Co1 O1 97.73(17) 12_666 .
O1 Co1 N2 89.21(12) 12_666 8_665
O1 Co1 N2 172.70(11) . 8_665
O1 Co1 N2 172.70(11) 12_666 .
O1 Co1 N2 89.21(12) . .
N2 Co1 N2 83.95(16) 8_665 .
O1 Co1 N1 85.22(10) 12_666 9_665
O1 Co1 N1 87.05(11) . 9_665
N2 Co1 N1 91.29(11) 8_665 9_665
N2 Co1 N1 97.46(11) . 9_665
O1 Co1 N1 87.05(11) 12_666 16_556
O1 Co1 N1 85.22(10) . 16_556
N2 Co1 N1 97.46(11) 8_665 16_556
N2 Co1 N1 91.29(11) . 16_556
N1 Co1 N1 168.24(14) 9_665 16_556
Co1 O1 Co1 125.75(16) . 11_566
N1 N1 N2 109.14(17) 13_565 .
N1 N1 Co1 120.56(7) 13_565 9_665
N2 N1 Co1 128.4(2) . 9_665
C1 N2 N1 105.2(3) . .
C1 N2 Co1 122.7(3) . .
N1 N2 Co1 132.0(2) . .
N2 C1 N2 111.3(4) 13_565 .
N2 C1 H1A 124.3 13_565 .
N2 C1 H1A 124.3 . .

loop_
_geom_bond_atom_site_label_1
_geom_bond_atom_site_label_2
_geom_bond_distance
_geom_bond_site_symmetry_2
Co1 O1 1.9825(14) 12_666
Co1 O1 1.9825(15) .
Co1 N2 2.156(3) 8_665
Co1 N2 2.156(3) .
Co1 N1 2.180(3) 9_665
Co1 N1 2.180(3) 16_556
O1 Co1 1.9825(14) 11_566
N1 N1 1.312(5) 13_565
N1 N2 1.339(4) .
N1 Co1 2.180(3) 9_665
N2 C1 1.326(4) .
C1 N2 1.326(4) 13_565
C1 H1A 0.9300 .
